data_7016457
loop_
_publ_author_name
'Zhu, Tianxiang'
'Qin, Jingui'
'Halasyamani, P. Shiv'

_publ_section_title
;
 Synthesis and structure of A(4)V(6)[Te(2)(4+)Te(6+)]O(24) (A = K,
 Rb)-two new quaternary mixed-valent tellurium oxides.
;
_journal_issue 34
_journal_name_full 'Dalton transactions (Cambridge, England : 2003)'
_journal_page_first 8527
_journal_page_last 8532
_journal_paper_doi 10.1039/c1dt10538h
_journal_volume 40
_journal_year 2011
_chemical_formula_sum 'K4 O24 Te3 V6'
_chemical_formula_weight 1228.84
_chemical_name_systematic
;
?
;
_space_group_IT_number 167
_symmetry_cell_setting trigonal
_symmetry_space_group_name_Hall '-R 3 2"c'
_symmetry_space_group_name_H-M 'R -3 c :H'
_atom_sites_solution_primary direct
_atom_sites_solution_secondary difmap
_cell_angle_alpha 90
_cell_angle_beta 90
_cell_angle_gamma 120
_cell_formula_units_Z 6
_cell_length_a 9.7075(6)
_cell_length_b 9.7075(6)
_cell_length_c 42.701(3)
_cell_measurement_temperature 293(2)
_cell_volume 3484.8(4)
_computing_structure_refinement 'SHELXL-97 (Sheldrick, 1997)'
_computing_structure_solution 'SHELXS-97 (Sheldrick, 1990)'
_diffrn_ambient_temperature 293(2)
_diffrn_measured_fraction_theta_full 0.962
_diffrn_measured_fraction_theta_max 0.962
_diffrn_radiation_monochromator graphite
_diffrn_radiation_type MoK\a
_diffrn_radiation_wavelength 0.71073
_diffrn_reflns_av_R_equivalents 0.0265
_diffrn_reflns_av_unetI/netI 0.0137
_diffrn_reflns_limit_h_max 12
_diffrn_reflns_limit_h_min -12
_diffrn_reflns_limit_k_max 12
_diffrn_reflns_limit_k_min -12
_diffrn_reflns_limit_l_max 48
_diffrn_reflns_limit_l_min -57
_diffrn_reflns_number 6577
_diffrn_reflns_theta_full 28.76
_diffrn_reflns_theta_max 28.76
_diffrn_reflns_theta_min 2.6
_exptl_absorpt_coefficient_mu 6.828
_exptl_absorpt_correction_T_max 0.8214
_exptl_absorpt_correction_T_min 0.7718
_exptl_absorpt_correction_type psi-scan
_exptl_crystal_colour yellow
_exptl_crystal_density_diffrn 3.513
_exptl_crystal_density_method 'not measured'
_exptl_crystal_description block
_exptl_crystal_F_000 3372
_exptl_crystal_size_max 0.04
_exptl_crystal_size_mid 0.03
_exptl_crystal_size_min 0.03
_refine_diff_density_max 0.53
_refine_diff_density_min -0.653
_refine_diff_density_rms 0.116
_refine_ls_extinction_coef 0.00030(3)
_refine_ls_extinction_expression Fc^*^=kFc[1+0.001xFc^2^\l^3^/sin(2\q)]^-1/4^
_refine_ls_extinction_method SHELXL
_refine_ls_goodness_of_fit_ref 1.215
_refine_ls_matrix_type full
_refine_ls_number_parameters 59
_refine_ls_number_reflns 982
_refine_ls_number_restraints 0
_refine_ls_restrained_S_all 1.215
_refine_ls_R_factor_all 0.0186
_refine_ls_R_factor_gt 0.0177
_refine_ls_shift/su_max 0
_refine_ls_shift/su_mean 0
_refine_ls_structure_factor_coef Fsqd
_refine_ls_weighting_details 'calc w=1/[\s^2^(Fo^2^)+(0.0160P)^2^+20.2751P] where P=(Fo^2^+2Fc^2^)/3'
_refine_ls_weighting_scheme calc
_refine_ls_wR_factor_gt 0.0432
_refine_ls_wR_factor_ref 0.0435
_reflns_number_gt 953
_reflns_number_total 982
_reflns_threshold_expression >2sigma(I)
_cod_data_source_file c1dt10538h.txt
_cod_data_source_block K4Te3V6O24
_cod_depositor_comments
;
The following automatic conversions were performed:

'_symmetry_cell_setting' value 'Trigonal' changed to 'trigonal'
according to /home/saulius/struct/CIF-dictionaries/cif_core.dic
dictionary named 'cif_core.dic' version 2.4.1 from 2010-06-29.

Automatic conversion script
Id: cif_fix_values 1715 2011-07-08 13:25:40Z adriana 
;
_cod_original_cell_volume 3484.9(4)
_cod_original_sg_symbol_H-M R-3c
_cod_database_code 7016457

loop_
_symmetry_equiv_pos_as_xyz
'x, y, z'
'-y, x-y, z'
'-x+y, -x, z'
'y, x, -z+1/2'
'x-y, -y, -z+1/2'
'-x, -x+y, -z+1/2'
'x+2/3, y+1/3, z+1/3'
'-y+2/3, x-y+1/3, z+1/3'
'-x+y+2/3, -x+1/3, z+1/3'
'y+2/3, x+1/3, -z+5/6'
'x-y+2/3, -y+1/3, -z+5/6'
'-x+2/3, -x+y+1/3, -z+5/6'
'x+1/3, y+2/3, z+2/3'
'-y+1/3, x-y+2/3, z+2/3'
'-x+y+1/3, -x+2/3, z+2/3'
'y+1/3, x+2/3, -z+7/6'
'x-y+1/3, -y+2/3, -z+7/6'
'-x+1/3, -x+y+2/3, -z+7/6'
'-x, -y, -z'
'y, -x+y, -z'
'x-y, x, -z'
'-y, -x, z-1/2'
'-x+y, y, z-1/2'
'x, x-y, z-1/2'
'-x+2/3, -y+1/3, -z+1/3'
'y+2/3, -x+y+1/3, -z+1/3'
'x-y+2/3, x+1/3, -z+1/3'
'-y+2/3, -x+1/3, z-1/6'
'-x+y+2/3, y+1/3, z-1/6'
'x+2/3, x-y+1/3, z-1/6'
'-x+1/3, -y+2/3, -z+2/3'
'y+1/3, -x+y+2/3, -z+2/3'
'x-y+1/3, x+2/3, -z+2/3'
'-y+1/3, -x+2/3, z+1/6'
'-x+y+1/3, y+2/3, z+1/6'
'x+1/3, x-y+2/3, z+1/6'

loop_
_atom_site_label
_atom_site_type_symbol
_atom_site_fract_x
_atom_site_fract_y
_atom_site_fract_z
_atom_site_U_iso_or_equiv
_atom_site_adp_type
_atom_site_occupancy
_atom_site_symmetry_multiplicity
_atom_site_calc_flag
_atom_site_refinement_flags
Te1 Te 0.3333 0.6667 0.018283(6) 0.01178(10) Uani 1 3 d S
Te2 Te 0.6667 0.3333 0.0833 0.01067(10) Uani 1 6 d S
K1 K 0 0 0 0.0698(8) Uani 1 6 d S
K2 K 0.06414(9) 0.3333 0.0833 0.0284(2) Uani 1 2 d S
V1 V 0.38612(5) 0.35432(5) 0.037388(10) 0.01332(11) Uani 1 1 d .
O1 O 0.3334(2) 0.5077(2) 0.04385(4) 0.0161(3) Uani 1 1 d .
O2 O 0.5770(2) 0.4271(2) 0.05706(4) 0.0168(4) Uani 1 1 d .
O3 O 0.2441(2) 0.1919(2) 0.05259(5) 0.0245(4) Uani 1 1 d .
O4 O 0.4012(3) 0.3196(3) 0.00022(5) 0.0272(4) Uani 1 1 d .

loop_
_atom_site_aniso_label
_atom_site_aniso_U_11
_atom_site_aniso_U_22
_atom_site_aniso_U_33
_atom_site_aniso_U_23
_atom_site_aniso_U_13
_atom_site_aniso_U_12
Te1 0.01157(11) 0.01157(11) 0.01220(14) 0 0 0.00579(5)
Te2 0.00898(12) 0.00898(12) 0.01404(19) 0 0 0.00449(6)
K1 0.0801(12) 0.0801(12) 0.0493(14) 0 0 0.0400(6)
K2 0.0193(3) 0.0317(5) 0.0382(5) 0.0060(4) 0.00299(19) 0.0159(2)
V1 0.0129(2) 0.0126(2) 0.0157(2) -0.00031(14) -0.00020(14) 0.00734(16)
O1 0.0187(9) 0.0160(8) 0.0175(8) 0.0028(7) 0.0007(7) 0.0116(7)
O2 0.0160(8) 0.0166(8) 0.0200(9) 0.0020(7) -0.0029(7) 0.0097(7)
O3 0.0219(10) 0.0171(9) 0.0317(11) 0.0056(8) 0.0043(8) 0.0078(8)
O4 0.0332(11) 0.0317(11) 0.0190(9) -0.0054(8) -0.0010(8) 0.0179(10)

loop_
_atom_type_symbol
_atom_type_description
_atom_type_scat_dispersion_real
_atom_type_scat_dispersion_imag
_atom_type_scat_source
O O 0.0106 0.006 'International Tables Vol C Tables 4.2.6.8 and 6.1.1.4'
K K 0.2009 0.2494 'International Tables Vol C Tables 4.2.6.8 and 6.1.1.4'
V V 0.3005 0.5294 'International Tables Vol C Tables 4.2.6.8 and 6.1.1.4'
Te Te -0.5308 1.6751 'International Tables Vol C Tables 4.2.6.8 and 6.1.1.4'

loop_
_geom_angle_atom_site_label_1
_geom_angle_atom_site_label_2
_geom_angle_atom_site_label_3
_geom_angle
_geom_angle_site_symmetry_1
_geom_angle_site_symmetry_3
O1 Te1 O1 89.97(7) 3_565 2_665
O1 Te1 O1 89.97(7) 3_565 .
O1 Te1 O1 89.97(7) 2_665 .
O1 Te1 K2 38.63(6) 3_565 3_565
O1 Te1 K2 53.55(6) 2_665 3_565
O1 Te1 K2 101.09(5) . 3_565
O1 Te1 K2 101.09(5) 3_565 2_665
O1 Te1 K2 38.63(5) 2_665 2_665
O1 Te1 K2 53.55(6) . 2_665
K2 Te1 K2 78.525(7) 3_565 2_665
O1 Te1 K2 53.55(6) 3_565 .
O1 Te1 K2 101.09(5) 2_665 .
O1 Te1 K2 38.63(6) . .
K2 Te1 K2 78.525(7) 3_565 .
K2 Te1 K2 78.525(7) 2_665 .
O2 Te2 O2 88.92(8) 18_654 17_554
O2 Te2 O2 88.92(8) 18_654 16_544
O2 Te2 O2 88.92(8) 17_554 16_544
O2 Te2 O2 178.83(11) 18_654 2_655
O2 Te2 O2 90.27(11) 17_554 2_655
O2 Te2 O2 91.91(11) 16_544 2_655
O2 Te2 O2 91.91(11) 18_654 3_665
O2 Te2 O2 178.83(11) 17_554 3_665
O2 Te2 O2 90.27(11) 16_544 3_665
O2 Te2 O2 88.91(8) 2_655 3_665
O2 Te2 O2 90.27(11) 18_654 .
O2 Te2 O2 91.91(11) 17_554 .
O2 Te2 O2 178.83(11) 16_544 .
O2 Te2 O2 88.91(8) 2_655 .
O2 Te2 O2 88.91(8) 3_665 .
O2 Te2 K2 90.58(5) 18_654 1_655
O2 Te2 K2 134.04(5) 17_554 1_655
O2 Te2 K2 45.13(5) 16_544 1_655
O2 Te2 K2 90.59(5) 2_655 1_655
O2 Te2 K2 45.14(5) 3_665 1_655
O2 Te2 K2 134.04(5) . 1_655
O2 Te2 K2 134.05(5) 18_654 3
O2 Te2 K2 45.13(5) 17_554 3
O2 Te2 K2 90.59(5) 16_544 3
O2 Te2 K2 45.14(5) 2_655 3
O2 Te2 K2 134.04(5) 3_665 3
O2 Te2 K2 90.59(5) . 3
K2 Te2 K2 120 1_655 3
O2 Te2 K2 45.14(5) 18_654 2_665
O2 Te2 K2 90.59(5) 17_554 2_665
O2 Te2 K2 134.05(5) 16_544 2_665
O2 Te2 K2 134.04(5) 2_655 2_665
O2 Te2 K2 90.59(5) 3_665 2_665
O2 Te2 K2 45.14(5) . 2_665
K2 Te2 K2 120 1_655 2_665
K2 Te2 K2 120 3 2_665
O3 K1 O3 180.00(5) 19 .
O3 K1 O3 73.82(6) 19 21
O3 K1 O3 106.18(6) . 21
O3 K1 O3 73.82(6) 19 20
O3 K1 O3 106.18(6) . 20
O3 K1 O3 73.82(6) 21 20
O3 K1 O3 106.18(6) 19 2
O3 K1 O3 73.82(6) . 2
O3 K1 O3 106.18(6) 21 2
O3 K1 O3 180.00(5) 20 2
O3 K1 O3 106.18(6) 19 3
O3 K1 O3 73.82(6) . 3
O3 K1 O3 180.00(5) 21 3
O3 K1 O3 106.18(6) 20 3
O3 K1 O3 73.82(6) 2 3
O3 K1 V1 157.00(4) 19 .
O3 K1 V1 23.00(4) . .
O3 K1 V1 84.62(4) 21 .
O3 K1 V1 92.79(4) 20 .
O3 K1 V1 87.21(4) 2 .
O3 K1 V1 95.38(4) 3 .
O3 K1 V1 23.00(4) 19 19
O3 K1 V1 157.00(4) . 19
O3 K1 V1 95.38(4) 21 19
O3 K1 V1 87.21(4) 20 19
O3 K1 V1 92.79(4) 2 19
O3 K1 V1 84.62(4) 3 19
V1 K1 V1 180.000(11) . 19
O3 K1 V1 84.62(4) 19 2
O3 K1 V1 95.38(4) . 2
O3 K1 V1 92.79(4) 21 2
O3 K1 V1 157.00(4) 20 2
O3 K1 V1 23.00(4) 2 2
O3 K1 V1 87.21(4) 3 2
V1 K1 V1 104.709(7) . 2
V1 K1 V1 75.291(7) 19 2
O3 K1 V1 92.79(4) 19 3
O3 K1 V1 87.21(4) . 3
O3 K1 V1 157.00(4) 21 3
O3 K1 V1 84.62(4) 20 3
O3 K1 V1 95.38(4) 2 3
O3 K1 V1 23.00(4) 3 3
V1 K1 V1 104.709(7) . 3
V1 K1 V1 75.291(7) 19 3
V1 K1 V1 104.710(7) 2 3
O3 K1 V1 95.38(4) 19 20
O3 K1 V1 84.62(4) . 20
O3 K1 V1 87.21(4) 21 20
O3 K1 V1 23.00(4) 20 20
O3 K1 V1 157.00(4) 2 20
O3 K1 V1 92.79(4) 3 20
V1 K1 V1 75.291(7) . 20
V1 K1 V1 104.709(7) 19 20
V1 K1 V1 180.000(11) 2 20
V1 K1 V1 75.291(7) 3 20
O3 K1 V1 87.21(4) 19 21
O3 K1 V1 92.79(4) . 21
O3 K1 V1 23.00(4) 21 21
O3 K1 V1 95.38(4) 20 21
O3 K1 V1 84.62(4) 2 21
O3 K1 V1 157.00(4) 3 21
V1 K1 V1 75.291(7) . 21
V1 K1 V1 104.709(7) 19 21
V1 K1 V1 75.291(7) 2 21
V1 K1 V1 180.000(11) 3 21
V1 K1 V1 104.709(7) 20 21
O1 K2 O1 103.33(7) 17_554 .
O1 K2 O2 100.23(5) 17_554 16_444
O1 K2 O2 156.20(5) . 16_444
O1 K2 O2 156.20(5) 17_554 3_565
O1 K2 O2 100.23(5) . 3_565
O2 K2 O2 56.54(7) 16_444 3_565
O1 K2 O3 112.82(5) 17_554 18_554
O1 K2 O3 95.02(5) . 18_554
O2 K2 O3 72.53(5) 16_444 18_554
O2 K2 O3 68.00(6) 3_565 18_554
O1 K2 O3 95.02(5) 17_554 2
O1 K2 O3 112.82(5) . 2
O2 K2 O3 68.00(6) 16_444 2
O2 K2 O3 72.52(5) 3_565 2
O3 K2 O3 134.95(8) 18_554 2
O1 K2 O3 56.19(5) 17_554 17_554
O1 K2 O3 63.47(5) . 17_554
O2 K2 O3 130.17(5) 16_444 17_554
O2 K2 O3 141.19(5) 3_565 17_554
O3 K2 O3 78.18(8) 18_554 17_554
O3 K2 O3 145.52(3) 2 17_554
O1 K2 O3 63.47(5) 17_554 .
O1 K2 O3 56.19(5) . .
O2 K2 O3 141.18(5) 16_444 .
O2 K2 O3 130.17(5) 3_565 .
O3 K2 O3 145.52(3) 18_554 .
O3 K2 O3 78.18(8) 2 .
O3 K2 O3 72.09(8) 17_554 .
O1 K2 O1 50.69(6) 17_554 16_444
O1 K2 O1 146.97(3) . 16_444
O2 K2 O1 55.34(5) 16_444 16_444
O2 K2 O1 106.13(5) 3_565 16_444
O3 K2 O1 113.02(5) 18_554 16_444
O3 K2 O1 58.83(5) 2 16_444
O3 K2 O1 104.21(5) 17_554 16_444
O3 K2 O1 91.24(5) . 16_444
O1 K2 O1 146.97(3) 17_554 3_565
O1 K2 O1 50.69(6) . 3_565
O2 K2 O1 106.13(5) 16_444 3_565
O2 K2 O1 55.34(5) 3_565 3_565
O3 K2 O1 58.83(5) 18_554 3_565
O3 K2 O1 113.02(5) 2 3_565
O3 K2 O1 91.24(5) 17_554 3_565
O3 K2 O1 104.21(5) . 3_565
O1 K2 O1 160.99(7) 16_444 3_565
O1 K2 V1 29.93(4) 17_554 17_554
O1 K2 V1 80.05(4) . 17_554
O2 K2 V1 120.75(4) 16_444 17_554
O2 K2 V1 164.70(4) 3_565 17_554
O3 K2 V1 96.70(4) 18_554 17_554
O3 K2 V1 121.69(4) 2 17_554
O3 K2 V1 26.45(4) 17_554 17_554
O3 K2 V1 62.63(4) . 17_554
O1 K2 V1 79.67(3) 16_444 17_554
O1 K2 V1 117.14(3) 3_565 17_554
O1 K2 V1 80.05(4) 17_554 .
O1 K2 V1 29.93(4) . .
O2 K2 V1 164.70(4) 16_444 .
O2 K2 V1 120.75(4) 3_565 .
O3 K2 V1 121.69(4) 18_554 .
O3 K2 V1 96.70(4) 2 .
O3 K2 V1 62.63(4) 17_554 .
O3 K2 V1 26.45(4) . .
O1 K2 V1 117.14(3) 16_444 .
O1 K2 V1 79.67(3) 3_565 .
V1 K2 V1 66.16(2) 17_554 .
O3 V1 O4 107.84(11) . .
O3 V1 O1 106.51(9) . .
O4 V1 O1 113.84(10) . .
O3 V1 O2 113.37(9) . .
O4 V1 O2 110.28(10) . .
O1 V1 O2 105.06(8) . .
O3 V1 K2 55.71(7) . .
O4 V1 K2 132.58(8) . .
O1 V1 K2 51.27(6) . .
O2 V1 K2 117.04(6) . .
O3 V1 K2 125.13(8) . 2_665
O4 V1 K2 126.62(8) . 2_665
O1 V1 K2 59.92(6) . 2_665
O2 V1 K2 45.16(6) . 2_665
K2 V1 K2 87.589(12) . 2_665
O3 V1 K1 48.63(7) . .
O4 V1 K1 64.75(8) . .
O1 V1 K1 103.97(6) . .
O2 V1 K1 149.64(6) . .
K2 V1 K1 75.644(9) . .
K2 V1 K1 162.243(14) 2_665 .
V1 O1 Te1 133.99(10) . .
V1 O1 K2 98.81(7) . .
Te1 O1 K2 116.90(8) . .
V1 O1 K2 91.69(7) . 2_665
Te1 O1 K2 99.15(7) . 2_665
K2 O1 K2 113.14(5) . 2_665
V1 O2 Te2 134.73(10) . .
V1 O2 K2 107.89(8) . 2_665
Te2 O2 K2 106.59(7) . 2_665
V1 O3 K2 127.85(10) . 3
V1 O3 K2 97.83(9) . .
K2 O3 K2 120.36(7) 3 .
V1 O3 K1 108.37(9) . .
K2 O3 K1 100.18(6) 3 .
K2 O3 K1 98.37(6) . .

loop_
_geom_bond_atom_site_label_1
_geom_bond_atom_site_label_2
_geom_bond_distance
_geom_bond_site_symmetry_2
Te1 O1 1.8901(17) 3_565
Te1 O1 1.8901(17) 2_665
Te1 O1 1.8901(17) .
Te1 K2 4.0693(3) 3_565
Te1 K2 4.0693(3) 2_665
Te1 K2 4.0693(3) .
Te2 O2 1.9070(17) 18_654
Te2 O2 1.9070(17) 17_554
Te2 O2 1.9070(17) 16_544
Te2 O2 1.9071(17) 2_655
Te2 O2 1.9071(17) 3_665
Te2 O2 1.9071(17) .
Te2 K2 3.8585(9) 1_655
Te2 K2 3.8585(9) 3
Te2 K2 3.8585(9) 2_665
K1 O3 3.117(2) 19
K1 O3 3.117(2) .
K1 O3 3.117(2) 21
K1 O3 3.117(2) 20
K1 O3 3.117(2) 2
K1 O3 3.117(2) 3
K1 V1 3.9417(5) .
K1 V1 3.9417(5) 19
K1 V1 3.9417(5) 2
K1 V1 3.9417(5) 3
K1 V1 3.9417(5) 20
K1 V1 3.9417(5) 21
K2 O1 2.8486(18) 17_554
K2 O1 2.8486(18) .
K2 O2 2.854(2) 16_444
K2 O2 2.854(2) 3_565
K2 O3 2.927(2) 18_554
K2 O3 2.927(2) 2
K2 O3 3.010(2) 17_554
K2 O3 3.010(2) .
K2 O1 3.3156(18) 16_444
K2 O1 3.3157(18) 3_565
K2 V1 3.6088(8) 17_554
K2 V1 3.6088(8) .
V1 O3 1.623(2) .
V1 O4 1.644(2) .
V1 O1 1.8219(18) .
V1 O2 1.8243(18) .
V1 K2 3.8301(7) 2_665
O1 K2 3.3157(18) 2_665
O2 K2 2.854(2) 2_665
O3 K2 2.927(2) 3
